data_4077237
loop_
_publ_author_name
'Wehmschulte, Rudolf J.'
'Khan, Masood A.'
'Twamley, Brendan'
'Schiemenz, Berthold'

_publ_section_title
;
 Synthesis and Characterization of a Sterically Encumbered Unsymmetrical
 9-Borafluorene, Its Pyridine Adduct, and Its Dilithium Salt
;
_journal_issue 5
_journal_name_full Organometallics
_journal_page_first 844
_journal_paper_doi 10.1021/om000868y
_journal_volume 20
_journal_year 2001
_chemical_formula_sum 'C60 H77 B Li2 O2'
_chemical_formula_weight 854.91
_chemical_name_common Li2boratafluorene.2Et2O
_chemical_name_systematic
;
  ?
;
_space_group_IT_number 14
_symmetry_cell_setting monoclinic
_symmetry_space_group_name_Hall '-P 2ybc'
_symmetry_space_group_name_H-M 'P 1 21/c 1'
_atom_sites_solution_hydrogens geom
_atom_sites_solution_primary direct
_atom_sites_solution_secondary difmap
_audit_creation_method SHELXL-97
_cell_angle_alpha 90.00
_cell_angle_beta 114.3670(10)
_cell_angle_gamma 90.00
_cell_formula_units_Z 4
_cell_length_a 13.4883(3)
_cell_length_b 35.4783(5)
_cell_length_c 12.2052(2)
_cell_measurement_reflns_used 8192
_cell_measurement_temperature 203(2)
_cell_measurement_theta_max 22.50
_cell_measurement_theta_min 2.02
_cell_volume 5320.42(17)
_computing_cell_refinement 'Bruker SMART'
_computing_data_collection 'Bruker SMART'
_computing_data_reduction 'Bruker SHELXTL v. 5.10'
_computing_molecular_graphics 'XP, Bruker SHELXTL v. 5.10'
_computing_publication_material 'XCIF, Bruker SHELXTL v. 5.10'
_computing_structure_refinement 'XL, Bruker SHELXTL v. 5.10'
_computing_structure_solution 'XS, Bruker SHELXTL v. 5.10'
_diffrn_ambient_temperature 203(2)
_diffrn_measured_fraction_theta_full 0.990
_diffrn_measured_fraction_theta_max 0.990
_diffrn_measurement_device_type 'Siemens SMART 1000'
_diffrn_measurement_method \w
_diffrn_radiation_monochromator graphite
_diffrn_radiation_source 'normal-focus sealed tube'
_diffrn_radiation_type MoK\a
_diffrn_radiation_wavelength 0.71073
_diffrn_reflns_av_R_equivalents 0.0547
_diffrn_reflns_av_sigmaI/netI 0.0616
_diffrn_reflns_limit_h_max 14
_diffrn_reflns_limit_h_min -14
_diffrn_reflns_limit_k_max 38
_diffrn_reflns_limit_k_min -38
_diffrn_reflns_limit_l_max 12
_diffrn_reflns_limit_l_min -13
_diffrn_reflns_number 34932
_diffrn_reflns_theta_full 22.50
_diffrn_reflns_theta_max 22.50
_diffrn_reflns_theta_min 2.02
_diffrn_standards_decay_% '< 0.01%'
_diffrn_standards_interval_count 'beginning and end'
_diffrn_standards_number '50 frames remeasured'
_exptl_absorpt_coefficient_mu 0.061
_exptl_absorpt_correction_T_max 0.9939
_exptl_absorpt_correction_T_min 0.9801
_exptl_absorpt_correction_type empirical
_exptl_absorpt_process_details
;SADABS: an empirical absorption program by G.M. Sheldrick
using the method described by Blessing, R.H.; Acta Cryst.
A51, 1995, 33.
;
_exptl_crystal_colour red
_exptl_crystal_density_diffrn 1.067
_exptl_crystal_density_method 'not measured'
_exptl_crystal_description needle
_exptl_crystal_F_000 1856
_exptl_crystal_size_max 0.33
_exptl_crystal_size_mid 0.20
_exptl_crystal_size_min 0.10
_refine_diff_density_max 0.593
_refine_diff_density_min -0.486
_refine_diff_density_rms 0.047
_refine_ls_extinction_method none
_refine_ls_goodness_of_fit_ref 1.069
_refine_ls_hydrogen_treatment mixed
_refine_ls_matrix_type full
_refine_ls_number_parameters 592
_refine_ls_number_reflns 6878
_refine_ls_number_restraints 35
_refine_ls_restrained_S_all 1.066
_refine_ls_R_factor_all 0.1214
_refine_ls_R_factor_gt 0.0882
_refine_ls_shift/su_max 0.001
_refine_ls_shift/su_mean 0.000
_refine_ls_structure_factor_coef Fsqd
_refine_ls_weighting_details 'calc w=1/[\s^2^(Fo^2^)+(0.0852P)^2^+7.7709P] where P=(Fo^2^+2Fc^2^)/3'
_refine_ls_weighting_scheme calc
_refine_ls_wR_factor_gt 0.2012
_refine_ls_wR_factor_ref 0.2207
_reflns_number_gt 4931
_reflns_number_total 6878
_reflns_threshold_expression >2sigma(I)
_cod_data_source_file om000868y.cif
_cod_data_source_block bt132_COMPOUND_2
_cod_depositor_comments
;
The following automatic conversions were performed:

'_symmetry_cell_setting' value 'Monoclinic' changed to 'monoclinic'
according to /home/saulius/struct/CIF-dictionaries/cif_core.dic
dictionary named 'cif_core.dic' version 2.4.2 from 2011-04-26.

Automatic conversion script
Id: cif_fix_values 1715 2011-07-08 13:25:40Z adriana 
;
_cod_original_cell_volume 5320.42(11)
_cod_original_sg_symbol_H-M P2(1)/c
_cod_database_code 4077237

loop_
_symmetry_equiv_pos_as_xyz
'x, y, z'
'-x, y+1/2, -z+1/2'
'-x, -y, -z'
'x, -y-1/2, z-1/2'

loop_
_atom_site_label
_atom_site_type_symbol
_atom_site_fract_x
_atom_site_fract_y
_atom_site_fract_z
_atom_site_U_iso_or_equiv
_atom_site_adp_type
_atom_site_occupancy
_atom_site_symmetry_multiplicity
_atom_site_calc_flag
_atom_site_refinement_flags
_atom_site_disorder_assembly
_atom_site_disorder_group
B1 B 0.1727(4) 0.11740(13) 0.0245(4) 0.0332(11) Uani 1 1 d . . .
Li1 Li 0.1486(7) 0.1135(2) 0.2014(7) 0.053(2) Uani 1 1 d . . .
Li2 Li 0.3439(6) 0.1403(2) 0.0642(7) 0.0498(19) Uani 1 1 d . . .
O1 O 0.1185(3) 0.11898(11) 0.3408(4) 0.0822(12) Uani 1 1 d D B .
O2 O 0.4909(2) 0.15928(9) 0.1099(3) 0.0534(9) Uani 1 1 d . . .
C1 C 0.0804(3) 0.10545(11) -0.1042(3) 0.0327(10) Uani 1 1 d . . .
C2 C 0.0893(3) 0.11472(11) -0.2118(3) 0.0342(10) Uani 1 1 d . . .
C3 C 0.0006(4) 0.11125(12) -0.3232(4) 0.0437(11) Uani 1 1 d . . .
H3A H 0.0082 0.1184 -0.3935 0.052 Uiso 1 1 calc R . .
C4 C -0.0980(4) 0.09749(13) -0.3315(4) 0.0496(12) Uani 1 1 d . . .
H4A H -0.1578 0.0956 -0.4066 0.060 Uiso 1 1 calc R . .
C5 C -0.1070(3) 0.08660(12) -0.2274(4) 0.0445(11) Uani 1 1 d . . .
H5A H -0.1733 0.0767 -0.2321 0.053 Uiso 1 1 calc R . .
C6 C -0.0193(3) 0.09000(11) -0.1154(3) 0.0357(10) Uani 1 1 d . . .
C7 C -0.0377(3) 0.07638(11) -0.0090(3) 0.0356(10) Uani 1 1 d . . .
C8 C -0.1215(4) 0.09020(12) 0.0187(4) 0.0445(11) Uani 1 1 d . . .
H8A H -0.1629 0.1109 -0.0245 0.053 Uiso 1 1 calc R . .
C9 C -0.1445(4) 0.07410(12) 0.1081(4) 0.0455(11) Uani 1 1 d . . .
H9A H -0.2009 0.0844 0.1249 0.055 Uiso 1 1 calc R . .
C10 C -0.0881(3) 0.04340(11) 0.1742(4) 0.0386(10) Uani 1 1 d . . .
C11 C -0.0040(4) 0.03001(12) 0.1478(4) 0.0432(11) Uani 1 1 d . . .
H11A H 0.0373 0.0094 0.1913 0.052 Uiso 1 1 calc R . .
C12 C 0.0210(3) 0.04619(12) 0.0589(4) 0.0417(11) Uani 1 1 d . . .
H12A H 0.0793 0.0364 0.0443 0.050 Uiso 1 1 calc R . .
C13 C 0.1944(3) 0.12759(11) -0.2126(3) 0.0351(10) Uani 1 1 d . . .
C14 C 0.2017(4) 0.16024(11) -0.2725(4) 0.0402(11) Uani 1 1 d . . .
H14A H 0.1400 0.1757 -0.3083 0.048 Uiso 1 1 calc R . .
C15 C 0.2981(4) 0.17047(12) -0.2804(4) 0.0447(12) Uani 1 1 d . . .
H15A H 0.3000 0.1927 -0.3215 0.054 Uiso 1 1 calc R . .
C16 C 0.3915(4) 0.14869(12) -0.2291(4) 0.0404(11) Uani 1 1 d . A .
C17 C 0.3839(4) 0.11611(12) -0.1695(4) 0.0440(11) Uani 1 1 d . . .
H17A H 0.4455 0.1006 -0.1338 0.053 Uiso 1 1 calc R . .
C18 C 0.2883(3) 0.10598(12) -0.1615(4) 0.0401(11) Uani 1 1 d . . .
H18A H 0.2867 0.0838 -0.1202 0.048 Uiso 1 1 calc R . .
C19 C 0.4978(4) 0.15906(10) -0.2398(4) 0.0534(13) Uani 1 1 d D . .
C20 C 0.5085(6) 0.20141(15) -0.2510(9) 0.133(3) Uani 1 1 d D A .
H20A H 0.4505 0.2103 -0.3249 0.199 Uiso 1 1 calc R . .
H20B H 0.5783 0.2070 -0.2525 0.199 Uiso 1 1 calc R . .
H20C H 0.5035 0.2140 -0.1829 0.199 Uiso 1 1 calc R . .
C21A C 0.5125(8) 0.1331(3) -0.3312(8) 0.099(3) Uiso 0.732(11) 1 d PD A 1
H21A H 0.4514 0.1361 -0.4087 0.148 Uiso 0.732(11) 1 calc PR A 1
H21B H 0.5160 0.1072 -0.3048 0.148 Uiso 0.732(11) 1 calc PR A 1
H21C H 0.5795 0.1395 -0.3385 0.148 Uiso 0.732(11) 1 calc PR A 1
C22A C 0.5968(5) 0.1499(2) -0.1246(5) 0.062(2) Uiso 0.732(11) 1 d PD A 1
H22A H 0.5978 0.1662 -0.0604 0.093 Uiso 0.732(11) 1 calc PR A 1
H22B H 0.6625 0.1539 -0.1373 0.093 Uiso 0.732(11) 1 calc PR A 1
H22C H 0.5934 0.1238 -0.1029 0.093 Uiso 0.732(11) 1 calc PR A 1
C54A C -0.0402(7) 0.1642(7) 0.310(3) 0.140(12) Uiso 0.37(2) 1 d PD B 1
H54A H -0.0553 0.1819 0.3614 0.210 Uiso 0.37(2) 1 calc PR B 1
H54B H -0.0817 0.1413 0.3025 0.210 Uiso 0.37(2) 1 calc PR B 1
H54C H -0.0607 0.1753 0.2307 0.210 Uiso 0.37(2) 1 calc PR B 1
C46A C -0.2454(17) 0.2616(3) -0.4471(16) 0.077(6) Uiso 0.29(2) 1 d PD C 1
H46A H -0.3085 0.2607 -0.4282 0.116 Uiso 0.29(2) 1 calc PR C 1
H46B H -0.2668 0.2710 -0.5282 0.116 Uiso 0.29(2) 1 calc PR C 1
H46C H -0.1909 0.2781 -0.3907 0.116 Uiso 0.29(2) 1 calc PR C 1
C47A C -0.1393(12) 0.2182(7) -0.5230(12) 0.077(6) Uiso 0.29(2) 1 d PD C 1
H47A H -0.1204 0.1921 -0.5279 0.116 Uiso 0.29(2) 1 calc PR C 1
H47B H -0.0736 0.2334 -0.4923 0.116 Uiso 0.29(2) 1 calc PR C 1
H47C H -0.1873 0.2271 -0.6025 0.116 Uiso 0.29(2) 1 calc PR C 1
C48A C -0.2903(12) 0.1922(5) -0.4740(16) 0.077(6) Uiso 0.29(2) 1 d PD C 1
H48A H -0.2597 0.1673 -0.4495 0.116 Uiso 0.29(2) 1 calc PR C 1
H48B H -0.3318 0.1927 -0.5605 0.116 Uiso 0.29(2) 1 calc PR C 1
H48C H -0.3379 0.1982 -0.4346 0.116 Uiso 0.29(2) 1 calc PR C 1
H53A H 0.1150 0.1741 0.3406 0.116 Uiso 0.37 1 d P B 1
H53B H 0.1037 0.1566 0.4502 0.116 Uiso 0.37 1 d P B 1
C21B C 0.4737(13) 0.1559(5) -0.3727(6) 0.044(5) Uiso 0.268(11) 1 d PD A 2
H21D H 0.3994 0.1638 -0.4205 0.066 Uiso 0.268(11) 1 calc PR A 2
H21E H 0.4830 0.1300 -0.3917 0.066 Uiso 0.268(11) 1 calc PR A 2
H21F H 0.5233 0.1720 -0.3906 0.066 Uiso 0.268(11) 1 calc PR A 2
C22B C 0.5934(17) 0.1319(7) -0.2011(17) 0.124(12) Uiso 0.268(11) 1 d PD A 2
H22D H 0.5799 0.1130 -0.2631 0.186 Uiso 0.268(11) 1 calc PR A 2
H22E H 0.6022 0.1197 -0.1265 0.186 Uiso 0.268(11) 1 calc PR A 2
H22F H 0.6592 0.1457 -0.1890 0.186 Uiso 0.268(11) 1 calc PR A 2
C54B C -0.0059(9) 0.1674(3) 0.2433(9) 0.087(5) Uiso 0.63(2) 1 d PD B 2
H54D H -0.0392 0.1906 0.2533 0.131 Uiso 0.63(2) 1 calc PR B 2
H54E H -0.0610 0.1479 0.2117 0.131 Uiso 0.63(2) 1 calc PR B 2
H54F H 0.0276 0.1715 0.1876 0.131 Uiso 0.63(2) 1 calc PR B 2
C46B C -0.2062(11) 0.26462(15) -0.4577(9) 0.073(3) Uiso 0.52(2) 1 d PD C 2
H46D H -0.1343 0.2758 -0.4203 0.109 Uiso 0.52(2) 1 calc PR C 2
H46E H -0.2524 0.2752 -0.4221 0.109 Uiso 0.52(2) 1 calc PR C 2
H46F H -0.2375 0.2699 -0.5433 0.109 Uiso 0.52(2) 1 calc PR C 2
C47B C -0.1572(9) 0.2031(4) -0.5268(8) 0.073(3) Uiso 0.52(2) 1 d PD C 2
H47D H -0.1500 0.1761 -0.5130 0.109 Uiso 0.52(2) 1 calc PR C 2
H47E H -0.0871 0.2137 -0.5146 0.109 Uiso 0.52(2) 1 calc PR C 2
H47F H -0.2092 0.2080 -0.6086 0.109 Uiso 0.52(2) 1 calc PR C 2
C48B C -0.3105(6) 0.2054(4) -0.4592(9) 0.073(3) Uiso 0.52(2) 1 d PD C 2
H48D H -0.3053 0.1783 -0.4481 0.109 Uiso 0.52(2) 1 calc PR C 2
H48E H -0.3618 0.2112 -0.5406 0.109 Uiso 0.52(2) 1 calc PR C 2
H48F H -0.3353 0.2167 -0.4025 0.109 Uiso 0.52(2) 1 calc PR C 2
H53C H 0.1368 0.1726 0.3967 0.109 Uiso 0.63 1 d P B 2
H53D H 0.0463 0.1514 0.4207 0.109 Uiso 0.63 1 d P B 2
C48C C -0.2935(14) 0.2378(7) -0.415(2) 0.106(10) Uiso 0.190(10) 1 d PD C 3
H48G H -0.3320 0.2175 -0.3961 0.160 Uiso 0.190(10) 1 calc PR C 3
H48H H -0.3429 0.2510 -0.4861 0.160 Uiso 0.190(10) 1 calc PR C 3
H48I H -0.2659 0.2553 -0.3477 0.160 Uiso 0.190(10) 1 calc PR C 3
C47C C -0.230(2) 0.1827(4) -0.500(2) 0.106(10) Uiso 0.190(10) 1 d PD C 3
H47G H -0.2097 0.1630 -0.4392 0.160 Uiso 0.190(10) 1 calc PR C 3
H47H H -0.1927 0.1787 -0.5518 0.160 Uiso 0.190(10) 1 calc PR C 3
H47I H -0.3080 0.1820 -0.5473 0.160 Uiso 0.190(10) 1 calc PR C 3
C46C C -0.169(2) 0.2486(7) -0.520(2) 0.106(10) Uiso 0.190(10) 1 d PD C 3
H46G H -0.1393 0.2344 -0.5668 0.160 Uiso 0.190(10) 1 calc PR C 3
H46H H -0.1160 0.2669 -0.4705 0.160 Uiso 0.190(10) 1 calc PR C 3
H46I H -0.2345 0.2616 -0.5732 0.160 Uiso 0.190(10) 1 calc PR C 3
C23 C -0.1201(4) 0.02473(13) 0.2681(4) 0.0469(12) Uani 1 1 d . . .
C24 C -0.1170(5) 0.05388(15) 0.3621(4) 0.0654(15) Uani 1 1 d . . .
H24A H -0.1377 0.0419 0.4211 0.098 Uiso 1 1 calc R . .
H24B H -0.1674 0.0742 0.3228 0.098 Uiso 1 1 calc R . .
H24C H -0.0439 0.0640 0.4020 0.098 Uiso 1 1 calc R . .
C25 C -0.2360(4) 0.00916(16) 0.2044(5) 0.0684(15) Uani 1 1 d . . .
H25A H -0.2383 -0.0094 0.1450 0.103 Uiso 1 1 calc R . .
H25B H -0.2857 0.0296 0.1649 0.103 Uiso 1 1 calc R . .
H25C H -0.2575 -0.0026 0.2631 0.103 Uiso 1 1 calc R . .
C26 C -0.0462(5) -0.00824(15) 0.3314(5) 0.0676(15) Uani 1 1 d . . .
H26A H -0.0484 -0.0269 0.2724 0.101 Uiso 1 1 calc R . .
H26B H -0.0709 -0.0195 0.3881 0.101 Uiso 1 1 calc R . .
H26C H 0.0279 0.0008 0.3741 0.101 Uiso 1 1 calc R . .
C27 C 0.1894(3) 0.15684(11) 0.0827(4) 0.0370(10) Uani 1 1 d . . .
C28 C 0.1425(4) 0.19411(12) 0.0465(4) 0.0424(11) Uani 1 1 d . . .
C29 C 0.1809(4) 0.22454(12) 0.1215(4) 0.0478(12) Uani 1 1 d . . .
H29A H 0.1491 0.2483 0.0952 0.057 Uiso 1 1 calc R . .
C30 C 0.2671(4) 0.22132(13) 0.2377(4) 0.0546(13) Uani 1 1 d . . .
H30A H 0.2908 0.2427 0.2871 0.066 Uiso 1 1 calc R . .
C31 C 0.3155(4) 0.18728(13) 0.2778(4) 0.0510(12) Uani 1 1 d . . .
H31A H 0.3720 0.1852 0.3551 0.061 Uiso 1 1 calc R . .
C32 C 0.2807(3) 0.15490(12) 0.2031(3) 0.0397(11) Uani 1 1 d . . .
C33 C 0.3226(3) 0.11754(11) 0.2254(3) 0.0370(10) Uani 1 1 d . . .
C34 C 0.4077(4) 0.10159(13) 0.3265(4) 0.0453(12) Uani 1 1 d . . .
H34A H 0.4483 0.1170 0.3926 0.054 Uiso 1 1 calc R . .
C35 C 0.4315(4) 0.06433(13) 0.3295(4) 0.0486(12) Uani 1 1 d . . .
H35A H 0.4872 0.0543 0.3990 0.058 Uiso 1 1 calc R . .
C36 C 0.3746(4) 0.03981(12) 0.2303(4) 0.0424(11) Uani 1 1 d . . .
C37 C 0.2938(3) 0.05508(12) 0.1302(4) 0.0390(10) Uani 1 1 d . . .
H37A H 0.2576 0.0392 0.0639 0.047 Uiso 1 1 calc R . .
C38 C 0.2615(3) 0.09367(11) 0.1205(3) 0.0338(10) Uani 1 1 d . . .
C39 C 0.0540(4) 0.20081(11) -0.0755(4) 0.0393(11) Uani 1 1 d . . .
C40 C 0.0690(4) 0.22624(12) -0.1546(4) 0.0486(12) Uani 1 1 d . . .
H40A H 0.1354 0.2393 -0.1303 0.058 Uiso 1 1 calc R . .
C41 C -0.0114(4) 0.23268(13) -0.2677(4) 0.0537(13) Uani 1 1 d . . .
H41A H 0.0014 0.2501 -0.3183 0.064 Uiso 1 1 calc R . .
C42 C -0.1109(4) 0.21419(13) -0.3089(4) 0.0474(12) Uani 1 1 d . C .
C43 C -0.1265(4) 0.18951(13) -0.2291(4) 0.0515(12) Uani 1 1 d . . .
H43A H -0.1935 0.1770 -0.2526 0.062 Uiso 1 1 calc R . .
C44 C -0.0453(4) 0.18295(12) -0.1154(4) 0.0462(12) Uani 1 1 d . . .
H44A H -0.0585 0.1658 -0.0642 0.055 Uiso 1 1 calc R . .
C45 C -0.1975(3) 0.22151(12) -0.4377(3) 0.0692(15) Uani 1 1 d D . .
C49 C 0.4023(4) -0.00208(13) 0.2425(4) 0.0537(13) Uani 1 1 d . . .
C50 C 0.3706(5) -0.01880(16) 0.3423(5) 0.0879(19) Uani 1 1 d . . .
H50A H 0.4103 -0.0057 0.4175 0.132 Uiso 1 1 calc R . .
H50B H 0.3887 -0.0454 0.3525 0.132 Uiso 1 1 calc R . .
H50C H 0.2930 -0.0157 0.3187 0.132 Uiso 1 1 calc R . .
C51 C 0.5225(5) -0.00795(17) 0.2837(6) 0.094(2) Uani 1 1 d . . .
H51A H 0.5455 0.0020 0.2239 0.141 Uiso 1 1 calc R . .
H51B H 0.5387 -0.0347 0.2945 0.141 Uiso 1 1 calc R . .
H51C H 0.5610 0.0050 0.3595 0.141 Uiso 1 1 calc R . .
C52 C 0.3369(6) -0.02423(15) 0.1310(5) 0.095(2) Uani 1 1 d . . .
H52A H 0.3529 -0.0153 0.0649 0.143 Uiso 1 1 calc R . .
H52B H 0.2599 -0.0210 0.1109 0.143 Uiso 1 1 calc R . .
H52C H 0.3556 -0.0507 0.1451 0.143 Uiso 1 1 calc R . .
C53 C 0.0797(6) 0.15498(16) 0.3633(8) 0.167(5) Uani 1 1 d D . .
C55 C 0.1909(6) 0.1034(2) 0.4559(4) 0.132(4) Uani 1 1 d D . .
H55A H 0.1552 0.1037 0.5115 0.159 Uiso 1 1 calc R B .
H55B H 0.2573 0.1186 0.4909 0.159 Uiso 1 1 calc R . .
C56 C 0.2191(6) 0.0634(2) 0.4374(7) 0.126(3) Uani 1 1 d D B .
H56A H 0.2652 0.0524 0.5145 0.189 Uiso 1 1 calc R . .
H56B H 0.2575 0.0634 0.3854 0.189 Uiso 1 1 calc R . .
H56C H 0.1529 0.0487 0.4004 0.189 Uiso 1 1 calc R . .
C57 C 0.5031(5) 0.19959(15) 0.1227(5) 0.0678(15) Uani 1 1 d . . .
H57A H 0.5705 0.2074 0.1169 0.081 Uiso 1 1 calc R . .
H57B H 0.5073 0.2073 0.2016 0.081 Uiso 1 1 calc R . .
C58 C 0.4085(5) 0.21794(15) 0.0263(5) 0.0685(15) Uani 1 1 d . . .
H58A H 0.4164 0.2451 0.0343 0.103 Uiso 1 1 calc R . .
H58B H 0.3421 0.2104 0.0331 0.103 Uiso 1 1 calc R . .
H58C H 0.4050 0.2103 -0.0516 0.103 Uiso 1 1 calc R . .
C59 C 0.5806(4) 0.13936(18) 0.1960(5) 0.0788(17) Uani 1 1 d . . .
H59A H 0.5810 0.1421 0.2761 0.095 Uiso 1 1 calc R . .
H59B H 0.6490 0.1496 0.1986 0.095 Uiso 1 1 calc R . .
C60 C 0.5709(5) 0.09881(18) 0.1616(6) 0.0846(19) Uani 1 1 d . . .
H60A H 0.6316 0.0849 0.2202 0.127 Uiso 1 1 calc R . .
H60B H 0.5716 0.0963 0.0828 0.127 Uiso 1 1 calc R . .
H60C H 0.5032 0.0888 0.1595 0.127 Uiso 1 1 calc R . .

loop_
_atom_site_aniso_label
_atom_site_aniso_U_11
_atom_site_aniso_U_22
_atom_site_aniso_U_33
_atom_site_aniso_U_23
_atom_site_aniso_U_13
_atom_site_aniso_U_12
B1 0.038(3) 0.031(3) 0.035(3) 0.001(2) 0.020(2) -0.002(2)
Li1 0.062(5) 0.056(5) 0.050(5) 0.005(4) 0.031(4) 0.005(4)
Li2 0.047(5) 0.046(4) 0.056(5) -0.003(4) 0.022(4) -0.003(4)
O1 0.093(3) 0.093(3) 0.080(3) -0.036(2) 0.056(3) -0.022(2)
O2 0.0459(19) 0.058(2) 0.050(2) -0.0009(16) 0.0137(16) -0.0059(16)
C1 0.037(2) 0.029(2) 0.032(2) -0.0013(17) 0.0139(19) 0.0015(18)
C2 0.039(3) 0.031(2) 0.032(2) 0.0003(18) 0.015(2) 0.0000(19)
C3 0.054(3) 0.049(3) 0.028(2) 0.004(2) 0.017(2) 0.003(2)
C4 0.044(3) 0.063(3) 0.031(3) -0.001(2) 0.005(2) -0.005(2)
C5 0.035(3) 0.051(3) 0.041(3) -0.002(2) 0.009(2) -0.009(2)
C6 0.036(3) 0.035(2) 0.033(2) -0.0002(18) 0.012(2) -0.0016(19)
C7 0.034(2) 0.037(2) 0.034(2) 0.0003(19) 0.013(2) -0.006(2)
C8 0.043(3) 0.040(3) 0.053(3) 0.011(2) 0.023(2) 0.007(2)
C9 0.042(3) 0.049(3) 0.054(3) 0.006(2) 0.027(2) 0.004(2)
C10 0.044(3) 0.036(2) 0.036(2) 0.0023(19) 0.018(2) 0.000(2)
C11 0.047(3) 0.046(3) 0.037(3) 0.009(2) 0.018(2) 0.007(2)
C12 0.040(3) 0.041(3) 0.047(3) 0.004(2) 0.021(2) 0.004(2)
C13 0.046(3) 0.031(2) 0.029(2) -0.0023(18) 0.016(2) 0.001(2)
C14 0.049(3) 0.038(3) 0.036(2) 0.004(2) 0.020(2) 0.004(2)
C15 0.061(3) 0.041(3) 0.038(3) 0.003(2) 0.027(2) -0.005(2)
C16 0.048(3) 0.036(3) 0.040(3) -0.005(2) 0.021(2) -0.005(2)
C17 0.048(3) 0.041(3) 0.043(3) 0.006(2) 0.018(2) 0.005(2)
C18 0.049(3) 0.038(2) 0.037(2) 0.0048(19) 0.022(2) -0.003(2)
C19 0.066(3) 0.051(3) 0.061(3) -0.009(2) 0.044(3) -0.011(2)
C20 0.078(5) 0.082(5) 0.250(10) 0.072(6) 0.079(6) 0.003(4)
C23 0.055(3) 0.053(3) 0.037(3) 0.003(2) 0.022(2) 0.000(2)
C24 0.085(4) 0.071(4) 0.047(3) 0.001(3) 0.034(3) 0.015(3)
C25 0.069(4) 0.089(4) 0.055(3) 0.011(3) 0.033(3) -0.015(3)
C26 0.090(4) 0.066(4) 0.062(3) 0.022(3) 0.046(3) 0.019(3)
C27 0.044(3) 0.035(2) 0.035(2) -0.0016(19) 0.020(2) -0.001(2)
C28 0.051(3) 0.037(3) 0.049(3) -0.004(2) 0.030(2) -0.001(2)
C29 0.062(3) 0.029(2) 0.057(3) -0.006(2) 0.029(3) 0.000(2)
C30 0.076(4) 0.038(3) 0.056(3) -0.017(2) 0.033(3) -0.010(3)
C31 0.063(3) 0.050(3) 0.042(3) -0.010(2) 0.023(2) -0.010(3)
C32 0.046(3) 0.042(3) 0.029(2) -0.0064(19) 0.014(2) -0.006(2)
C33 0.046(3) 0.041(3) 0.023(2) -0.0028(19) 0.012(2) -0.005(2)
C34 0.051(3) 0.051(3) 0.028(2) -0.003(2) 0.011(2) -0.008(2)
C35 0.050(3) 0.053(3) 0.033(3) 0.008(2) 0.006(2) 0.000(2)
C36 0.045(3) 0.042(3) 0.034(3) 0.004(2) 0.009(2) 0.002(2)
C37 0.042(3) 0.041(3) 0.031(2) -0.0017(19) 0.012(2) -0.004(2)
C38 0.039(2) 0.035(2) 0.028(2) -0.0005(18) 0.0144(19) -0.0026(19)
C39 0.047(3) 0.027(2) 0.049(3) 0.000(2) 0.025(2) 0.006(2)
C40 0.049(3) 0.043(3) 0.061(3) 0.009(2) 0.030(3) 0.003(2)
C41 0.056(3) 0.050(3) 0.062(3) 0.015(2) 0.031(3) 0.007(2)
C42 0.046(3) 0.051(3) 0.049(3) 0.010(2) 0.024(2) 0.011(2)
C43 0.042(3) 0.053(3) 0.062(3) 0.003(2) 0.024(3) -0.001(2)
C44 0.052(3) 0.040(3) 0.051(3) 0.009(2) 0.026(3) 0.003(2)
C45 0.059(3) 0.079(4) 0.065(4) 0.019(3) 0.022(3) 0.013(3)
C49 0.052(3) 0.042(3) 0.045(3) 0.004(2) -0.002(2) 0.007(2)
C50 0.109(5) 0.061(4) 0.089(5) 0.023(3) 0.036(4) -0.007(3)
C51 0.071(4) 0.066(4) 0.135(6) -0.002(4) 0.033(4) 0.016(3)
C52 0.126(6) 0.047(3) 0.074(4) -0.003(3) 0.002(4) 0.021(3)
C53 0.149(8) 0.144(8) 0.260(13) -0.124(9) 0.138(9) -0.051(7)
C55 0.096(6) 0.243(11) 0.055(5) -0.057(6) 0.029(4) -0.046(7)
C56 0.094(6) 0.203(10) 0.079(5) 0.029(6) 0.034(4) -0.012(6)
C57 0.070(4) 0.068(4) 0.065(4) -0.013(3) 0.028(3) -0.027(3)
C58 0.089(4) 0.056(3) 0.062(4) -0.005(3) 0.032(3) -0.003(3)
C59 0.050(4) 0.094(5) 0.078(4) 0.014(4) 0.012(3) -0.005(3)
C60 0.068(4) 0.098(5) 0.090(5) 0.030(4) 0.035(3) 0.025(4)

loop_
_atom_type_symbol
_atom_type_description
_atom_type_scat_dispersion_real
_atom_type_scat_dispersion_imag
_atom_type_scat_source
C C 0.0033 0.0016 'International Tables Vol C Tables 4.2.6.8 and 6.1.1.4'
H H 0.0000 0.0000 'International Tables Vol C Tables 4.2.6.8 and 6.1.1.4'
B B 0.0013 0.0007 'International Tables Vol C Tables 4.2.6.8 and 6.1.1.4'
Li Li -0.0003 0.0001 'International Tables Vol C Tables 4.2.6.8 and 6.1.1.4'
O O 0.0106 0.0060 'International Tables Vol C Tables 4.2.6.8 and 6.1.1.4'

loop_
_geom_angle_atom_site_label_1
_geom_angle_atom_site_label_2
_geom_angle_atom_site_label_3
_geom_angle
C38 B1 C27 103.0(3)
C38 B1 C1 130.3(4)
C27 B1 C1 126.6(4)
C38 B1 Li2 68.6(3)
C27 B1 Li2 68.9(3)
C1 B1 Li2 127.2(3)
C38 B1 Li1 67.7(3)
C27 B1 Li1 71.0(3)
C1 B1 Li1 123.0(3)
Li2 B1 Li1 109.8(3)
O1 Li1 C38 148.7(5)
O1 Li1 C33 118.1(4)
C38 Li1 C33 38.27(19)
O1 Li1 C32 112.0(4)
C38 Li1 C32 62.7(3)
C33 Li1 C32 36.42(19)
O1 Li1 B1 170.0(5)
C38 Li1 B1 39.3(2)
C33 Li1 B1 65.0(3)
C32 Li1 B1 64.2(3)
O1 Li1 C27 132.6(4)
C38 Li1 C27 63.6(2)
C33 Li1 C27 62.4(2)
C32 Li1 C27 37.25(19)
B1 Li1 C27 38.81(19)
O2 Li2 C32 111.3(4)
O2 Li2 C33 110.8(4)
C32 Li2 C33 36.84(19)
O2 Li2 C38 137.7(4)
C32 Li2 C38 63.3(2)
C33 Li2 C38 38.13(19)
O2 Li2 C27 138.9(4)
C32 Li2 C27 38.26(19)
C33 Li2 C27 63.4(3)
C38 Li2 C27 64.5(2)
O2 Li2 B1 175.9(4)
C32 Li2 B1 65.3(3)
C33 Li2 B1 65.1(3)
C38 Li2 B1 39.4(2)
C27 Li2 B1 39.5(2)
C53 O1 C55 107.7(5)
C53 O1 Li1 118.9(5)
C55 O1 Li1 121.2(4)
C59 O2 C57 112.9(4)
C59 O2 Li2 119.8(4)
C57 O2 Li2 115.6(4)
C6 C1 C2 116.6(4)
C6 C1 B1 121.4(3)
C2 C1 B1 121.4(4)
C3 C2 C1 121.2(4)
C3 C2 C13 117.1(4)
C1 C2 C13 121.7(3)
C4 C3 C2 121.0(4)
C3 C4 C5 118.6(4)
C4 C5 C6 121.1(4)
C5 C6 C1 121.2(4)
C5 C6 C7 116.4(4)
C1 C6 C7 122.4(3)
C12 C7 C8 116.5(4)
C12 C7 C6 120.6(4)
C8 C7 C6 122.4(4)
C9 C8 C7 121.1(4)
C8 C9 C10 122.7(4)
C9 C10 C11 116.2(4)
C9 C10 C23 121.3(4)
C11 C10 C23 122.5(4)
C10 C11 C12 121.8(4)
C7 C12 C11 121.6(4)
C18 C13 C14 116.5(4)
C18 C13 C2 121.3(4)
C14 C13 C2 122.0(4)
C15 C14 C13 121.6(4)
C16 C15 C14 121.6(4)
C15 C16 C17 116.7(4)
C15 C16 C19 122.3(4)
C17 C16 C19 121.0(4)
C18 C17 C16 121.7(4)
C17 C18 C13 122.0(4)
C20 C19 C22B 123.7(13)
C20 C19 C21B 87.9(8)
C22B C19 C21B 93.7(3)
C20 C19 C21A 119.0(6)
C22B C19 C21A 59.6(7)
C21B C19 C21A 37.6(6)
C20 C19 C22A 102.4(5)
C22B C19 C22A 43.1(8)
C21B C19 C22A 133.6(7)
C21A C19 C22A 102.6(5)
C20 C19 C16 111.8(4)
C22B C19 C16 121.6(12)
C21B C19 C16 106.0(7)
C21A C19 C16 109.0(5)
C22A C19 C16 111.4(4)
C26 C23 C10 112.5(4)
C26 C23 C24 109.1(4)
C10 C23 C24 109.8(4)
C26 C23 C25 107.3(4)
C10 C23 C25 108.7(4)
C24 C23 C25 109.3(4)
C28 C27 C32 115.1(4)
C28 C27 B1 136.2(4)
C32 C27 B1 108.6(3)
C28 C27 Li2 120.5(3)
C32 C27 Li2 70.4(3)
B1 C27 Li2 71.6(3)
C28 C27 Li1 127.2(3)
C32 C27 Li1 70.4(3)
B1 C27 Li1 70.2(3)
Li2 C27 Li1 110.8(3)
C29 C28 C27 121.1(4)
C29 C28 C39 117.8(4)
C27 C28 C39 121.1(4)
C28 C29 C30 122.1(4)
C31 C30 C29 120.2(4)
C30 C31 C32 120.2(4)
C31 C32 C33 129.1(4)
C31 C32 C27 121.3(4)
C33 C32 C27 109.6(3)
C31 C32 Li2 122.8(4)
C33 C32 Li2 71.7(3)
C27 C32 Li2 71.4(3)
C31 C32 Li1 124.8(4)
C33 C32 Li1 69.7(3)
C27 C32 Li1 72.3(3)
Li2 C32 Li1 112.2(3)
C34 C33 C32 131.0(4)
C34 C33 C38 119.4(4)
C32 C33 C38 109.5(3)
C34 C33 Li1 121.2(3)
C32 C33 Li1 73.9(3)
C38 C33 Li1 70.7(3)
C34 C33 Li2 123.9(4)
C32 C33 Li2 71.5(3)
C38 C33 Li2 71.0(3)
Li1 C33 Li2 114.3(3)
C35 C34 C33 120.8(4)
C34 C35 C36 122.0(4)
C37 C36 C35 117.8(4)
C37 C36 C49 123.0(4)
C35 C36 C49 119.1(4)
C36 C37 C38 123.8(4)
C37 C38 C33 116.0(3)
C37 C38 B1 134.8(4)
C33 C38 B1 109.2(3)
C37 C38 Li1 120.3(3)
C33 C38 Li1 71.0(3)
B1 C38 Li1 73.0(3)
C37 C38 Li2 123.9(3)
C33 C38 Li2 70.9(3)
B1 C38 Li2 72.0(3)
Li1 C38 Li2 114.4(3)
C44 C39 C40 116.7(4)
C44 C39 C28 122.7(4)
C40 C39 C28 120.5(4)
C41 C40 C39 121.4(4)
C40 C41 C42 121.9(4)
C41 C42 C43 116.5(4)
C41 C42 C45 120.1(4)
C43 C42 C45 123.4(4)
C44 C43 C42 121.5(4)
C39 C44 C43 121.8(4)
C48B C45 C46C 127.6(12)
C48B C45 C42 112.9(5)
C46C C45 C42 118.6(11)
C48B C45 C46A 88.5(7)
C46C C45 C46A 65.6(12)
C42 C45 C46A 110.3(7)
C48B C45 C48C 47.7(10)
C46C C45 C48C 109.48(10)
C42 C45 C48C 102.5(10)
C46A C45 C48C 46.6(12)
C48B C45 C47A 126.7(8)
C46C C45 C47A 44.1(12)
C42 C45 C47A 107.0(7)
C46A C45 C47A 109.45(10)
C48C C45 C47A 147.9(12)
C48B C45 C47C 61.8(10)
C46C C45 C47C 109.48(10)
C42 C45 C47C 106.9(11)
C46A C45 C47C 139.3(12)
C48C C45 C47C 109.45(10)
C47A C45 C47C 73.9(12)
C48B C45 C48A 22.6(7)
C46C C45 C48A 128.4(13)
C42 C45 C48A 111.2(7)
C46A C45 C48A 109.46(10)
C48C C45 C48A 70.3(12)
C47A C45 C48A 109.44(10)
C47C C45 C48A 39.4(12)
C48B C45 C47B 109.47(10)
C46C C45 C47B 63.6(11)
C42 C45 C47B 107.9(5)
C46A C45 C47B 126.4(8)
C48C C45 C47B 148.1(10)
C47A C45 C47B 21.6(7)
C47C C45 C47B 52.4(10)
C48A C45 C47B 89.6(7)
C48B C45 C46B 109.45(10)
C46C C45 C46B 45.9(11)
C42 C45 C46B 107.7(5)
C46A C45 C46B 22.5(7)
C48C C45 C46B 69.1(11)
C47A C45 C46B 89.7(8)
C47C C45 C46B 144.7(11)
C48A C45 C46B 128.4(8)
C47B C45 C46B 109.41(10)
C51 C49 C52 112.4(5)
C51 C49 C36 110.8(4)
C52 C49 C36 113.2(4)
C51 C49 C50 106.9(5)
C52 C49 C50 105.1(5)
C36 C49 C50 108.1(4)
O1 C53 C54B 105.3(6)
O1 C53 C54A 121.0(11)
C54B C53 C54A 42.5(11)
O1 C55 C56 108.9(5)
O2 C57 C58 109.1(4)
O2 C59 C60 108.8(5)

loop_
_geom_bond_atom_site_label_1
_geom_bond_atom_site_label_2
_geom_bond_distance
B1 C38 1.536(6)
B1 C27 1.544(6)
B1 C1 1.607(6)
B1 Li2 2.302(9)
B1 Li1 2.317(9)
Li1 O1 1.915(8)
Li1 C38 2.242(9)
Li1 C33 2.247(9)
Li1 C32 2.302(9)
Li1 C27 2.328(9)
Li2 O2 1.946(8)
Li2 C32 2.250(9)
Li2 C33 2.252(9)
Li2 C38 2.253(8)
Li2 C27 2.263(9)
O1 C53 1.4487(10)
O1 C55 1.4498(10)
O2 C59 1.421(6)
O2 C57 1.441(6)
C1 C6 1.406(5)
C1 C2 1.407(5)
C2 C3 1.398(6)
C2 C13 1.492(6)
C3 C4 1.381(6)
C4 C5 1.381(6)
C5 C6 1.396(6)
C6 C7 1.498(6)
C7 C12 1.386(6)
C7 C8 1.395(6)
C8 C9 1.376(6)
C9 C10 1.382(6)
C10 C11 1.385(6)
C10 C23 1.532(6)
C11 C12 1.387(6)
C13 C18 1.389(6)
C13 C14 1.394(6)
C14 C15 1.391(6)
C15 C16 1.388(6)
C16 C17 1.392(6)
C16 C19 1.537(6)
C17 C18 1.381(6)
C19 C20 1.521(4)
C19 C22B 1.521(4)
C19 C21B 1.521(4)
C19 C21A 1.522(4)
C19 C22A 1.522(4)
C54A C53 1.5099(10)
C46A C45 1.545(4)
C47A C45 1.546(4)
C48A C45 1.546(4)
C54B C53 1.5086(10)
C46B C45 1.546(4)
C47B C45 1.546(4)
C48B C45 1.545(4)
C48C C45 1.545(4)
C47C C45 1.546(4)
C46C C45 1.545(4)
C23 C26 1.525(6)
C23 C24 1.532(6)
C23 C25 1.533(7)
C27 C28 1.454(6)
C27 C32 1.479(6)
C28 C29 1.371(6)
C28 C39 1.494(6)
C29 C30 1.419(6)
C30 C31 1.364(6)
C31 C32 1.420(6)
C32 C33 1.423(6)
C33 C34 1.411(6)
C33 C38 1.472(5)
C34 C35 1.357(6)
C35 C36 1.430(6)
C36 C37 1.370(6)
C36 C49 1.525(6)
C37 C38 1.427(6)
C39 C44 1.377(6)
C39 C40 1.396(6)
C40 C41 1.377(6)
C41 C42 1.388(6)
C42 C43 1.389(6)
C42 C45 1.545(6)
C43 C44 1.387(6)
C49 C51 1.501(7)
C49 C52 1.502(7)
C49 C50 1.565(8)
C55 C56 1.5094(10)
C57 C58 1.483(7)
C59 C60 1.489(8)
